data_4326389
loop_
_publ_author_name
'Benedict M. Gardner'
'William Lewis'
'Alexander J. Blake'
'Stephen T. Liddle'

_publ_section_title
;
 Halide, Amide, Cationic, Manganese Carbonylate, and Oxide Derivatives of
 Triamidosilylamine Uranium Complexes
;
_journal_name_full 'Inorganic Chemistry'
_journal_page_first 9631
_journal_page_last 9641
_journal_paper_doi 10.1021/ic201372a
_journal_volume 50
_journal_year 2011
_chemical_formula_moiety 'C27 H61 N5 Si3 U'
_chemical_formula_sum 'C27 H61 N5 Si3 U'
_chemical_formula_weight 778.11
_chemical_name_systematic
; 
 ? 
;
_space_group_IT_number 14
_symmetry_cell_setting monoclinic
_symmetry_space_group_name_Hall '-P 2yn'
_symmetry_space_group_name_H-M 'P 1 21/n 1'
_atom_sites_solution_hydrogens 'geom, Me from difmap'
_atom_sites_solution_primary direct
_atom_sites_solution_secondary difmap
_audit_creation_method 'enCIFer editing of SHELXL97 CIF output'
_cell_angle_alpha 90.00
_cell_angle_beta 95.897(2)
_cell_angle_gamma 90.00
_cell_formula_units_Z 4
_cell_length_a 12.5678(3)
_cell_length_b 16.6514(3)
_cell_length_c 16.7987(3)
_cell_measurement_reflns_used 15974
_cell_measurement_temperature 150(2)
_cell_measurement_theta_max 27.57
_cell_measurement_theta_min 2.29
_cell_volume 3496.89(12)
_computing_cell_refinement 'Bruker SAINT version 6.36A (Bruker, 2000)'
_computing_data_collection 'Bruker SMART version 5.625 (Bruker, 2001)'
_computing_data_reduction 'Bruker SAINT; SHELXTL (Sheldrick, 2008)'
_computing_molecular_graphics 'SHELXTL (Sheldrick, 2008)'
_computing_publication_material 'enCIFer (Allen et al., 2004);PLATON (Spek, 2009)'
_computing_structure_refinement 'SHELXL97 (Sheldrick, 2008)'
_computing_structure_solution 'Bruker SHELXTL (Sheldrick, 2008)'
_diffrn_ambient_temperature 150(2)
_diffrn_measured_fraction_theta_full 1.000
_diffrn_measured_fraction_theta_max 0.993
_diffrn_measurement_device_type 'Bruker SMART 1000 CCD diffractometer'
_diffrn_measurement_method '\w rotation with narrow frames'
_diffrn_radiation_monochromator graphite
_diffrn_radiation_source 'normal-focus sealed tube'
_diffrn_radiation_type MoK\a
_diffrn_radiation_wavelength 0.71073
_diffrn_reflns_av_R_equivalents 0.0293
_diffrn_reflns_av_sigmaI/netI 0.0258
_diffrn_reflns_limit_h_max 16
_diffrn_reflns_limit_h_min -15
_diffrn_reflns_limit_k_max 21
_diffrn_reflns_limit_k_min -21
_diffrn_reflns_limit_l_max 21
_diffrn_reflns_limit_l_min -21
_diffrn_reflns_number 34568
_diffrn_reflns_theta_full 26.00
_diffrn_reflns_theta_max 27.57
_diffrn_reflns_theta_min 1.73
_diffrn_standards_decay_% 0
_diffrn_standards_number 0
_exptl_absorpt_coefficient_mu 4.767
_exptl_absorpt_correction_T_max 0.65
_exptl_absorpt_correction_T_min 0.18
_exptl_absorpt_correction_type multi-scan
_exptl_absorpt_process_details '(SADABS; Bruker, 2001)'
_exptl_crystal_colour Brown
_exptl_crystal_density_diffrn 1.478
_exptl_crystal_description Plate
_exptl_crystal_F_000 1568
_exptl_crystal_size_max 0.54
_exptl_crystal_size_mid 0.34
_exptl_crystal_size_min 0.09
_refine_diff_density_max 1.128
_refine_diff_density_min -0.484
_refine_diff_density_rms 0.090
_refine_ls_extinction_method none
_refine_ls_goodness_of_fit_ref 1.062
_refine_ls_hydrogen_treatment constr
_refine_ls_matrix_type full
_refine_ls_number_parameters 334
_refine_ls_number_reflns 8030
_refine_ls_number_restraints 0
_refine_ls_restrained_S_all 1.062
_refine_ls_R_factor_all 0.0312
_refine_ls_R_factor_gt 0.0203
_refine_ls_shift/su_max 0.003
_refine_ls_shift/su_mean 0.000
_refine_ls_structure_factor_coef Fsqd
_refine_ls_weighting_details 'calc w=1/[\s^2^(Fo^2^)+(0.0231P)^2^+1.2106P] where P=(Fo^2^+2Fc^2^)/3'
_refine_ls_weighting_scheme calc
_refine_ls_wR_factor_gt 0.0452
_refine_ls_wR_factor_ref 0.0490
_reflns_number_gt 6720
_reflns_number_total 8030
_reflns_threshold_expression I>2\s(I)
_cod_data_source_file ic201372a_si_001_05.cif
_cod_data_source_block 5
_cod_original_cell_volume 3496.88(12)
_cod_database_code 4326389

loop_
_symmetry_equiv_pos_as_xyz
'x, y, z'
'-x+1/2, y+1/2, -z+1/2'
'-x, -y, -z'
'x-1/2, -y-1/2, z-1/2'

loop_
_atom_site_label
_atom_site_type_symbol
_atom_site_fract_x
_atom_site_fract_y
_atom_site_fract_z
_atom_site_U_iso_or_equiv
_atom_site_adp_type
_atom_site_occupancy
_atom_site_symmetry_multiplicity
_atom_site_calc_flag
_atom_site_refinement_flags
U1 U 0.827201(7) 0.165197(5) 0.165166(5) 0.01843(3) Uani 1 1 d .
N1 N 0.76453(17) 0.07068(13) 0.07306(12) 0.0233(5) Uani 1 1 d .
Si1 Si 0.75341(6) -0.03259(4) 0.08484(4) 0.02629(16) Uani 1 1 d .
C1 C 0.8552(3) -0.09059(18) 0.03341(19) 0.0450(8) Uani 1 1 d .
H1A H 0.8372 -0.0876 -0.0247 0.067 Uiso 1 1 calc R
H1B H 0.8550 -0.1468 0.0505 0.067 Uiso 1 1 calc R
H1C H 0.9264 -0.0675 0.0476 0.067 Uiso 1 1 calc R
C2 C 0.7702(2) -0.06063(16) 0.19298(16) 0.0287(6) Uani 1 1 d .
H2A H 0.7102 -0.0391 0.2193 0.043 Uiso 1 1 calc R
H2B H 0.8374 -0.0382 0.2183 0.043 Uiso 1 1 calc R
H2C H 0.7717 -0.1193 0.1981 0.043 Uiso 1 1 calc R
C3 C 0.6188(3) -0.07031(19) 0.04195(19) 0.0458(9) Uani 1 1 d .
H3A H 0.6109 -0.0625 -0.0162 0.069 Uiso 1 1 calc R
H3B H 0.5627 -0.0405 0.0656 0.069 Uiso 1 1 calc R
H3C H 0.6127 -0.1276 0.0540 0.069 Uiso 1 1 calc R
C4 C 0.7074(2) 0.09940(16) -0.00396(16) 0.0280(6) Uani 1 1 d .
H4A H 0.6340 0.1163 0.0050 0.034 Uiso 1 1 calc R
H4B H 0.7017 0.0549 -0.0432 0.034 Uiso 1 1 calc R
C5 C 0.7658(3) 0.16938(16) -0.03756(15) 0.0303(6) Uani 1 1 d .
H5A H 0.8364 0.1510 -0.0517 0.036 Uiso 1 1 calc R
H5B H 0.7242 0.1891 -0.0869 0.036 Uiso 1 1 calc R
N2 N 0.95869(18) 0.24988(13) 0.13537(13) 0.0261(5) Uani 1 1 d .
Si2 Si 1.03282(6) 0.31965(4) 0.19311(5) 0.02698(16) Uani 1 1 d .
C6 C 0.9942(2) 0.31653(18) 0.29715(18) 0.0353(7) Uani 1 1 d .
H6A H 1.0081 0.2628 0.3196 0.053 Uiso 1 1 calc R
H6B H 0.9180 0.3291 0.2966 0.053 Uiso 1 1 calc R
H6C H 1.0364 0.3561 0.3301 0.053 Uiso 1 1 calc R
C7 C 1.1803(2) 0.3005(2) 0.1958(2) 0.0405(8) Uani 1 1 d .
H7A H 1.1976 0.2488 0.2219 0.061 Uiso 1 1 calc R
H7B H 1.2197 0.3434 0.2259 0.061 Uiso 1 1 calc R
H7C H 1.2006 0.2991 0.1411 0.061 Uiso 1 1 calc R
C8 C 1.0070(2) 0.42375(17) 0.1528(2) 0.0388(7) Uani 1 1 d .
H8A H 1.0259 0.4264 0.0977 0.058 Uiso 1 1 calc R
H8B H 1.0505 0.4623 0.1860 0.058 Uiso 1 1 calc R
H8C H 0.9311 0.4369 0.1536 0.058 Uiso 1 1 calc R
C9 C 0.9734(2) 0.25322(18) 0.04886(17) 0.0331(7) Uani 1 1 d .
H9A H 0.9873 0.1987 0.0289 0.040 Uiso 1 1 calc R
H9B H 1.0352 0.2878 0.0403 0.040 Uiso 1 1 calc R
C10 C 0.8728(2) 0.28697(17) 0.00435(16) 0.0336(7) Uani 1 1 d .
H10A H 0.8612 0.3427 0.0220 0.040 Uiso 1 1 calc R
H10B H 0.8795 0.2877 -0.0538 0.040 Uiso 1 1 calc R
N3 N 0.67592(17) 0.23991(13) 0.16473(13) 0.0239(5) Uani 1 1 d .
Si3 Si 0.55071(6) 0.21536(5) 0.19120(5) 0.02709(16) Uani 1 1 d .
C11 C 0.5415(3) 0.10501(19) 0.2070(2) 0.0444(8) Uani 1 1 d .
H11A H 0.5900 0.0894 0.2539 0.067 Uiso 1 1 calc R
H11B H 0.5617 0.0767 0.1596 0.067 Uiso 1 1 calc R
H11C H 0.4679 0.0908 0.2157 0.067 Uiso 1 1 calc R
C12 C 0.4420(2) 0.2413(2) 0.1108(2) 0.0440(8) Uani 1 1 d .
H12A H 0.4583 0.2176 0.0601 0.066 Uiso 1 1 calc R
H12B H 0.4370 0.2998 0.1052 0.066 Uiso 1 1 calc R
H12C H 0.3738 0.2200 0.1251 0.066 Uiso 1 1 calc R
C13 C 0.5151(3) 0.2690(2) 0.28292(19) 0.0455(8) Uani 1 1 d .
H13A H 0.5664 0.2545 0.3286 0.068 Uiso 1 1 calc R
H13B H 0.4429 0.2534 0.2940 0.068 Uiso 1 1 calc R
H13C H 0.5175 0.3271 0.2741 0.068 Uiso 1 1 calc R
C14 C 0.6792(2) 0.31186(16) 0.11263(17) 0.0306(6) Uani 1 1 d .
H14A H 0.7433 0.3445 0.1299 0.037 Uiso 1 1 calc R
H14B H 0.6150 0.3454 0.1168 0.037 Uiso 1 1 calc R
C15 C 0.6828(2) 0.28444(17) 0.02634(16) 0.0321(6) Uani 1 1 d .
H15A H 0.6186 0.2519 0.0090 0.039 Uiso 1 1 calc R
H15B H 0.6835 0.3317 -0.0093 0.039 Uiso 1 1 calc R
N4 N 0.78107(18) 0.23563(13) 0.02123(13) 0.0259(5) Uani 1 1 d .
N5 N 0.91558(17) 0.10562(13) 0.27443(12) 0.0220(5) Uani 1 1 d .
C16 C 0.8860(2) 0.11318(16) 0.35692(15) 0.0235(5) Uani 1 1 d .
H16A H 0.9445 0.1430 0.3893 0.028 Uiso 1 1 calc R
C17 C 0.8703(3) 0.03290(17) 0.39809(16) 0.0333(7) Uani 1 1 d .
H17A H 0.9386 0.0029 0.4029 0.040 Uiso 1 1 calc R
H17B H 0.8167 0.0007 0.3645 0.040 Uiso 1 1 calc R
C18 C 0.8330(3) 0.04337(19) 0.48127(17) 0.0427(8) Uani 1 1 d .
H18A H 0.8204 -0.0101 0.5043 0.051 Uiso 1 1 calc R
H18B H 0.8898 0.0704 0.5167 0.051 Uiso 1 1 calc R
C19 C 0.7310(3) 0.0924(2) 0.47811(19) 0.0441(8) Uani 1 1 d .
H19A H 0.7115 0.1010 0.5331 0.053 Uiso 1 1 calc R
H19B H 0.6720 0.0626 0.4477 0.053 Uiso 1 1 calc R
C20 C 0.7455(3) 0.17349(18) 0.43835(17) 0.0348(7) Uani 1 1 d .
H20A H 0.7983 0.2059 0.4723 0.042 Uiso 1 1 calc R
H20B H 0.6766 0.2028 0.4331 0.042 Uiso 1 1 calc R
C21 C 0.7840(2) 0.16265(17) 0.35539(16) 0.0281(6) Uani 1 1 d .
H21A H 0.7269 0.1360 0.3198 0.034 Uiso 1 1 calc R
H21B H 0.7967 0.2162 0.3326 0.034 Uiso 1 1 calc R
C22 C 1.0127(2) 0.05727(16) 0.26808(15) 0.0242(6) Uani 1 1 d .
H22A H 0.9991 0.0023 0.2888 0.029 Uiso 1 1 calc R
C23 C 1.1132(2) 0.08980(18) 0.31630(17) 0.0323(6) Uani 1 1 d .
H23A H 1.1010 0.0922 0.3736 0.039 Uiso 1 1 calc R
H23B H 1.1267 0.1452 0.2984 0.039 Uiso 1 1 calc R
C24 C 1.2121(2) 0.0379(2) 0.30709(19) 0.0409(8) Uani 1 1 d .
H24A H 1.2758 0.0636 0.3360 0.049 Uiso 1 1 calc R
H24B H 1.2027 -0.0154 0.3315 0.049 Uiso 1 1 calc R
C25 C 1.2305(2) 0.02702(19) 0.21937(19) 0.0386(7) Uani 1 1 d .
H25A H 1.2494 0.0793 0.1966 0.046 Uiso 1 1 calc R
H25B H 1.2910 -0.0104 0.2153 0.046 Uiso 1 1 calc R
C26 C 1.1301(2) -0.00622(17) 0.17200(17) 0.0318(6) Uani 1 1 d .
H26A H 1.1151 -0.0607 0.1917 0.038 Uiso 1 1 calc R
H26B H 1.1419 -0.0105 0.1148 0.038 Uiso 1 1 calc R
C27 C 1.0341(2) 0.04875(17) 0.18079(16) 0.0271(6) Uani 1 1 d .
H27A H 1.0481 0.1024 0.1588 0.032 Uiso 1 1 calc R
H27B H 0.9698 0.0263 0.1495 0.032 Uiso 1 1 calc R

loop_
_atom_site_aniso_label
_atom_site_aniso_U_11
_atom_site_aniso_U_22
_atom_site_aniso_U_33
_atom_site_aniso_U_23
_atom_site_aniso_U_13
_atom_site_aniso_U_12
U1 0.01917(5) 0.01710(5) 0.01900(5) 0.00064(4) 0.00181(3) 0.00116(4)
N1 0.0270(12) 0.0203(11) 0.0224(10) 0.0021(9) 0.0014(9) 0.0011(9)
Si1 0.0355(4) 0.0192(4) 0.0239(4) -0.0020(3) 0.0020(3) -0.0013(3)
C1 0.074(2) 0.0271(16) 0.0364(17) -0.0016(13) 0.0180(17) 0.0112(16)
C2 0.0318(15) 0.0246(14) 0.0298(14) -0.0001(11) 0.0037(12) -0.0031(12)
C3 0.059(2) 0.0365(18) 0.0382(17) 0.0037(14) -0.0112(16) -0.0189(16)
C4 0.0331(15) 0.0241(14) 0.0257(13) -0.0006(11) -0.0026(12) -0.0013(12)
C5 0.0437(17) 0.0290(15) 0.0180(12) 0.0005(11) 0.0014(12) -0.0006(13)
N2 0.0274(12) 0.0224(11) 0.0293(12) -0.0007(9) 0.0073(10) -0.0008(9)
Si2 0.0207(4) 0.0229(4) 0.0377(4) -0.0019(3) 0.0046(3) -0.0010(3)
C6 0.0310(16) 0.0370(17) 0.0380(16) -0.0068(13) 0.0043(13) -0.0014(13)
C7 0.0242(15) 0.0373(17) 0.061(2) 0.0048(16) 0.0081(15) -0.0014(13)
C8 0.0373(17) 0.0241(15) 0.055(2) -0.0018(14) 0.0052(15) -0.0020(13)
C9 0.0365(16) 0.0293(15) 0.0355(15) -0.0030(12) 0.0140(13) -0.0057(13)
C10 0.0506(19) 0.0258(15) 0.0255(14) 0.0036(12) 0.0092(13) -0.0063(13)
N3 0.0261(12) 0.0211(11) 0.0244(11) 0.0012(9) 0.0023(9) 0.0032(9)
Si3 0.0215(4) 0.0292(4) 0.0304(4) -0.0024(3) 0.0018(3) 0.0047(3)
C11 0.0294(17) 0.0365(18) 0.067(2) 0.0041(16) 0.0027(16) -0.0037(14)
C12 0.0300(17) 0.056(2) 0.0439(18) -0.0038(16) -0.0060(14) 0.0091(15)
C13 0.0347(18) 0.064(2) 0.0391(17) -0.0106(16) 0.0093(14) 0.0049(16)
C14 0.0342(16) 0.0241(14) 0.0333(15) 0.0029(12) 0.0018(13) 0.0067(12)
C15 0.0411(17) 0.0256(14) 0.0289(14) 0.0087(12) -0.0002(13) 0.0094(13)
N4 0.0344(13) 0.0224(11) 0.0209(11) 0.0021(9) 0.0030(10) 0.0007(10)
N5 0.0213(11) 0.0230(11) 0.0219(10) 0.0010(9) 0.0029(9) 0.0025(9)
C16 0.0266(14) 0.0236(13) 0.0197(12) -0.0003(10) 0.0000(10) 0.0002(11)
C17 0.0492(19) 0.0267(14) 0.0251(13) 0.0030(12) 0.0091(13) 0.0065(13)
C18 0.069(2) 0.0336(17) 0.0266(15) 0.0080(13) 0.0116(15) 0.0087(16)
C19 0.055(2) 0.050(2) 0.0300(16) 0.0019(15) 0.0175(15) -0.0013(17)
C20 0.0360(16) 0.0420(18) 0.0270(14) -0.0037(13) 0.0059(12) 0.0105(14)
C21 0.0288(14) 0.0324(15) 0.0231(12) 0.0016(12) 0.0028(11) 0.0060(12)
C22 0.0241(13) 0.0221(13) 0.0260(13) 0.0009(11) 0.0005(11) 0.0037(11)
C23 0.0259(15) 0.0366(16) 0.0328(15) -0.0027(13) -0.0046(12) 0.0047(12)
C24 0.0282(16) 0.0460(19) 0.0466(18) -0.0022(15) -0.0044(14) 0.0116(14)
C25 0.0253(15) 0.0397(17) 0.0511(19) 0.0041(14) 0.0063(14) 0.0107(13)
C26 0.0318(15) 0.0298(15) 0.0352(14) 0.0011(13) 0.0099(12) 0.0071(12)
C27 0.0224(14) 0.0305(15) 0.0280(13) -0.0016(12) 0.0010(11) 0.0049(11)

loop_
_atom_type_symbol
_atom_type_description
_atom_type_scat_dispersion_real
_atom_type_scat_dispersion_imag
_atom_type_scat_source
C C 0.0033 0.0016 'International Tables Vol C Tables 4.2.6.8 and 6.1.1.4'
H H 0.0000 0.0000 'International Tables Vol C Tables 4.2.6.8 and 6.1.1.4'
N N 0.0061 0.0033 'International Tables Vol C Tables 4.2.6.8 and 6.1.1.4'
Si Si 0.0817 0.0704 'International Tables Vol C Tables 4.2.6.8 and 6.1.1.4'
U U -9.6767 9.6646 'International Tables Vol C Tables 4.2.6.8 and 6.1.1.4'

loop_
_geom_angle_atom_site_label_1
_geom_angle_atom_site_label_2
_geom_angle_atom_site_label_3
_geom_angle
N2 U1 N3 106.71(8)
N2 U1 N5 98.22(8)
N3 U1 N5 125.52(8)
N2 U1 N1 119.10(8)
N3 U1 N1 98.31(8)
N5 U1 N1 110.57(7)
N2 U1 N4 68.03(7)
N3 U1 N4 69.88(7)
N5 U1 N4 162.96(7)
N1 U1 N4 70.46(7)
C4 N1 Si1 112.25(16)
C4 N1 U1 117.84(15)
Si1 N1 U1 129.00(11)
N1 Si1 C2 110.85(11)
N1 Si1 C3 111.53(13)
C2 Si1 C3 107.28(14)
N1 Si1 C1 112.89(13)
C2 Si1 C1 107.72(13)
C3 Si1 C1 106.27(16)
N1 C4 C5 111.1(2)
N4 C5 C4 111.0(2)
C9 N2 Si2 114.28(18)
C9 N2 U1 113.96(16)
Si2 N2 U1 131.21(12)
N2 Si2 C6 109.36(12)
N2 Si2 C7 111.97(13)
C6 Si2 C7 108.92(15)
N2 Si2 C8 110.84(13)
C6 Si2 C8 108.22(14)
C7 Si2 C8 107.44(14)
N2 C9 C10 108.5(2)
N4 C10 C9 108.5(2)
C14 N3 Si3 115.06(17)
C14 N3 U1 111.66(16)
Si3 N3 U1 130.83(11)
N3 Si3 C11 109.98(13)
N3 Si3 C12 112.13(14)
C11 Si3 C12 106.21(15)
N3 Si3 C13 113.54(13)
C11 Si3 C13 109.25(17)
C12 Si3 C13 105.39(15)
N3 C14 C15 108.9(2)
N4 C15 C14 108.9(2)
C5 N4 C10 110.6(2)
C5 N4 C15 113.2(2)
C10 N4 C15 111.2(2)
C5 N4 U1 105.99(15)
C10 N4 U1 108.77(15)
C15 N4 U1 106.80(15)
C22 N5 C16 113.85(19)
C22 N5 U1 121.27(15)
C16 N5 U1 124.85(15)
N5 C16 C21 108.8(2)
N5 C16 C17 114.0(2)
C21 C16 C17 109.5(2)
C16 C17 C18 112.3(2)
C19 C18 C17 111.5(2)
C18 C19 C20 110.7(3)
C19 C20 C21 110.9(2)
C16 C21 C20 113.1(2)
N5 C22 C27 110.5(2)
N5 C22 C23 114.4(2)
C27 C22 C23 109.0(2)
C22 C23 C24 112.4(2)
C25 C24 C23 111.7(2)
C26 C25 C24 110.4(3)
C25 C26 C27 110.5(2)
C22 C27 C26 111.5(2)

loop_
_geom_bond_atom_site_label_1
_geom_bond_atom_site_label_2
_geom_bond_distance
U1 N2 2.267(2)
U1 N3 2.272(2)
U1 N5 2.273(2)
U1 N1 2.289(2)
U1 N4 2.696(2)
N1 C4 1.492(3)
N1 Si1 1.738(2)
Si1 C2 1.866(3)
Si1 C3 1.877(3)
Si1 C1 1.882(3)
C4 C5 1.517(4)
C5 N4 1.480(3)
N2 C9 1.485(3)
N2 Si2 1.724(2)
Si2 C6 1.862(3)
Si2 C7 1.876(3)
Si2 C8 1.877(3)
C9 C10 1.509(4)
C10 N4 1.486(4)
N3 C14 1.487(3)
N3 Si3 1.728(2)
Si3 C11 1.862(3)
Si3 C12 1.870(3)
Si3 C13 1.875(3)
C14 C15 1.525(4)
C15 N4 1.488(4)
N5 C22 1.475(3)
N5 C16 1.476(3)
C16 C21 1.522(4)
C16 C17 1.527(4)
C17 C18 1.529(4)
C18 C19 1.516(5)
C19 C20 1.525(4)
C20 C21 1.532(4)
C22 C27 1.525(4)
C22 C23 1.528(4)
C23 C24 1.535(4)
C24 C25 1.526(4)
C25 C26 1.525(4)
C26 C27 1.534(4)
